data_4065941
loop_
_publ_author_name
'Li, Xiaoqing'
'Liu, Ruiting'
'Zhang, Zhengxing'
'Mu, Xiaoming'
'Weng, Linhong'
'Zhou, Xigeng'

_publ_section_title
;
 Unexpected Tandem Reactions of Tris(cyclopentadieny1)lanthanide with
 Diphenylketene and Regeneration of the \h5-Bonding Mode: One-Pot
 Synthesis of Heteroleptic Yttrocenes from Simple (C5H5)3Y Precursors
;
_journal_issue 15
_journal_name_full Organometallics
_journal_page_first 3298
_journal_paper_doi 10.1021/om1002045
_journal_volume 29
_journal_year 2010
_chemical_formula_sum 'C104 H130 Li2 O13 Y4'
_chemical_formula_weight 1957.60
_chemical_name_systematic
;
 ?
;
_space_group_IT_number 2
_symmetry_cell_setting triclinic
_symmetry_space_group_name_Hall '-P 1'
_symmetry_space_group_name_H-M 'P -1'
_atom_sites_solution_hydrogens geom
_atom_sites_solution_primary direct
_atom_sites_solution_secondary difmap
_audit_creation_method SHELXL-97
_cell_angle_alpha 118.992(5)
_cell_angle_beta 96.419(7)
_cell_angle_gamma 92.928(7)
_cell_formula_units_Z 1
_cell_length_a 13.182(6)
_cell_length_b 14.988(7)
_cell_length_c 15.408(6)
_cell_measurement_reflns_used 732
_cell_measurement_temperature 293(2)
_cell_measurement_theta_max 18.450
_cell_measurement_theta_min 2.675
_cell_volume 2627(2)
_computing_cell_refinement 'Bruker SMART'
_computing_data_collection 'Bruker SMART'
_computing_data_reduction 'Bruker SHELXTL'
_computing_molecular_graphics 'Bruker SHELXTL'
_computing_publication_material 'Bruker SHELXTL'
_computing_structure_refinement 'SHELXL-97 (Sheldrick, 1997)'
_computing_structure_solution 'SHELXS-97 (Sheldrick, 1990)'
_diffrn_ambient_temperature 293(2)
_diffrn_measured_fraction_theta_full 0.987
_diffrn_measured_fraction_theta_max 0.987
_diffrn_measurement_device_type 'CCD area detector'
_diffrn_measurement_method 'phi and omega scans'
_diffrn_radiation_monochromator graphite
_diffrn_radiation_source 'fine-focus sealed tube'
_diffrn_radiation_type MoK\a
_diffrn_radiation_wavelength 0.71073
_diffrn_reflns_av_R_equivalents 0.0496
_diffrn_reflns_av_sigmaI/netI 0.2054
_diffrn_reflns_limit_h_max 12
_diffrn_reflns_limit_h_min -15
_diffrn_reflns_limit_k_max 17
_diffrn_reflns_limit_k_min -17
_diffrn_reflns_limit_l_max 15
_diffrn_reflns_limit_l_min -18
_diffrn_reflns_number 11096
_diffrn_reflns_theta_full 25.01
_diffrn_reflns_theta_max 25.01
_diffrn_reflns_theta_min 1.53
_diffrn_standards_decay_% 7.29
_exptl_absorpt_coefficient_mu 2.243
_exptl_absorpt_correction_T_max 0.8068
_exptl_absorpt_correction_T_min 0.7296
_exptl_absorpt_correction_type multi-scan
_exptl_absorpt_process_details sadabs
_exptl_crystal_colour yellow
_exptl_crystal_density_diffrn 1.238
_exptl_crystal_density_method 'not measured'
_exptl_crystal_description block
_exptl_crystal_F_000 1020
_exptl_crystal_size_max 0.15
_exptl_crystal_size_mid 0.10
_exptl_crystal_size_min 0.10
_refine_diff_density_max 0.738
_refine_diff_density_min -0.525
_refine_diff_density_rms 0.098
_refine_ls_extinction_method none
_refine_ls_goodness_of_fit_ref 0.830
_refine_ls_hydrogen_treatment constr
_refine_ls_matrix_type full
_refine_ls_number_parameters 642
_refine_ls_number_reflns 9153
_refine_ls_number_restraints 112
_refine_ls_restrained_S_all 0.838
_refine_ls_R_factor_all 0.1796
_refine_ls_R_factor_gt 0.0692
_refine_ls_shift/su_max 0.000
_refine_ls_shift/su_mean 0.000
_refine_ls_structure_factor_coef Fsqd
_refine_ls_weighting_details 'calc w=1/[\s^2^(Fo^2^)+(0.0969P)^2^+0.0000P] where P=(Fo^2^+2Fc^2^)/3'
_refine_ls_weighting_scheme calc
_refine_ls_wR_factor_gt 0.1608
_refine_ls_wR_factor_ref 0.1929
_reflns_number_gt 3402
_reflns_number_total 9153
_reflns_threshold_expression >2sigma(I)
_cod_data_source_file om1002045_si_001.cif
_cod_data_source_block f60512b
_cod_depositor_comments
;
The following automatic conversions were performed:

'_symmetry_cell_setting' value 'Triclinic' changed to 'triclinic'
according to /home/saulius/struct/CIF-dictionaries/cif_core.dic
dictionary named 'cif_core.dic' version 2.4.1 from 2010-06-29.

Automatic conversion script
Id: cif_fix_values 1715 2011-07-08 13:25:40Z adriana 
;
_cod_original_cell_volume 2626.4(19)
_cod_original_sg_symbol_H-M P-1
_cod_database_code 4065941

loop_
_symmetry_equiv_pos_as_xyz
'x, y, z'
'-x, -y, -z'

loop_
_atom_site_label
_atom_site_type_symbol
_atom_site_fract_x
_atom_site_fract_y
_atom_site_fract_z
_atom_site_U_iso_or_equiv
_atom_site_adp_type
_atom_site_occupancy
_atom_site_symmetry_multiplicity
_atom_site_calc_flag
_atom_site_refinement_flags
_atom_site_disorder_assembly
_atom_site_disorder_group
Y1 Y 0.38595(6) 0.49938(6) 0.04110(6) 0.0557(3) Uani 1 1 d . . .
Y2 Y 0.49323(6) 0.27018(6) 0.00987(6) 0.0621(3) Uani 1 1 d . . .
O1 O 0.3431(4) 0.3179(4) 0.0435(4) 0.0721(17) Uani 1 1 d . . .
O2 O 0.5172(3) 0.4076(4) 0.0001(3) 0.0549(14) Uani 1 1 d . . .
C1 C 0.2631(7) 0.4434(8) -0.1379(7) 0.073(3) Uani 1 1 d . . .
H1A H 0.2822 0.4553 -0.1915 0.087 Uiso 1 1 calc R . .
C2 C 0.2776(6) 0.3558(7) -0.1292(6) 0.070(3) Uani 1 1 d . . .
H2A H 0.3039 0.2945 -0.1788 0.084 Uiso 1 1 calc R . .
C3 C 0.2230(7) 0.3592(7) -0.0549(7) 0.066(2) Uani 1 1 d . . .
C4 C 0.1738(6) 0.4477(8) -0.0193(7) 0.071(3) Uani 1 1 d . . .
H4A H 0.1219 0.4650 0.0254 0.085 Uiso 1 1 calc R . .
C5 C 0.2008(7) 0.4999(8) -0.0690(8) 0.080(3) Uani 1 1 d . . .
H5A H 0.1724 0.5614 -0.0630 0.096 Uiso 1 1 calc R . .
C6 C 0.2444(7) 0.2998(7) -0.0012(6) 0.069(2) Uani 1 1 d . . .
C7 C 0.1699(6) 0.2386(7) 0.0067(7) 0.070(3) Uani 1 1 d . . .
C8 C 0.1895(7) 0.1886(7) 0.0676(8) 0.075(3) Uani 1 1 d . . .
C9 C 0.2577(8) 0.2306(8) 0.1562(8) 0.097(3) Uani 1 1 d . . .
H9A H 0.2900 0.2973 0.1837 0.116 Uiso 1 1 calc R . .
C10 C 0.2790(9) 0.1744(11) 0.2052(9) 0.118(4) Uani 1 1 d . . .
H10A H 0.3275 0.2025 0.2632 0.142 Uiso 1 1 calc R . .
C11 C 0.2283(10) 0.0773(12) 0.1678(11) 0.127(5) Uani 1 1 d . . .
H11A H 0.2430 0.0398 0.2003 0.152 Uiso 1 1 calc R . .
C12 C 0.1587(10) 0.0374(9) 0.0858(10) 0.113(4) Uani 1 1 d . . .
H12A H 0.1225 -0.0270 0.0625 0.135 Uiso 1 1 calc R . .
C13 C 0.1391(8) 0.0899(8) 0.0344(8) 0.090(3) Uani 1 1 d . . .
H13A H 0.0911 0.0592 -0.0240 0.108 Uiso 1 1 calc R . .
C14 C 0.0634(7) 0.2194(7) -0.0525(10) 0.081(3) Uani 1 1 d . . .
C15 C -0.0229(11) 0.2384(8) -0.0084(10) 0.118(4) Uani 1 1 d . . .
H15A H -0.0158 0.2642 0.0607 0.142 Uiso 1 1 calc R . .
C16 C -0.1224(12) 0.2207(10) -0.0623(15) 0.135(6) Uani 1 1 d . . .
H16A H -0.1797 0.2391 -0.0301 0.162 Uiso 1 1 calc R . .
C17 C -0.1301(12) 0.1756(12) -0.1635(17) 0.140(6) Uani 1 1 d . . .
H17A H -0.1946 0.1606 -0.2020 0.168 Uiso 1 1 calc R . .
C18 C -0.0473(13) 0.1521(11) -0.2094(11) 0.144(5) Uani 1 1 d . . .
H18A H -0.0551 0.1208 -0.2791 0.173 Uiso 1 1 calc R . .
C19 C 0.0497(9) 0.1740(10) -0.1544(11) 0.123(5) Uani 1 1 d . . .
H19A H 0.1066 0.1574 -0.1875 0.148 Uiso 1 1 calc R . .
C20 C 0.4644(9) 0.6318(11) 0.2374(7) 0.098(4) Uani 1 1 d . . .
H20A H 0.5366 0.6604 0.2645 0.118 Uiso 1 1 calc R . .
C21 C 0.3874(12) 0.6797(8) 0.2122(7) 0.097(4) Uani 1 1 d . . .
H21A H 0.3978 0.7477 0.2181 0.116 Uiso 1 1 calc R . .
C22 C 0.2956(9) 0.6287(10) 0.1996(7) 0.097(3) Uani 1 1 d . . .
H22A H 0.2294 0.6538 0.1937 0.116 Uiso 1 1 calc R . .
C23 C 0.3087(10) 0.5474(9) 0.2139(7) 0.089(3) Uani 1 1 d . . .
H23A H 0.2538 0.5054 0.2205 0.107 Uiso 1 1 calc R . .
C24 C 0.4137(11) 0.5472(9) 0.2379(7) 0.093(3) Uani 1 1 d . . .
H24A H 0.4449 0.5058 0.2647 0.112 Uiso 1 1 calc R . .
C25 C 0.5322(9) 0.3124(11) 0.2035(8) 0.103(4) Uani 1 1 d . . .
H25A H 0.4822 0.3338 0.2504 0.124 Uiso 1 1 calc R . .
C26 C 0.5546(11) 0.2141(11) 0.1491(10) 0.114(5) Uani 1 1 d . . .
H26A H 0.5241 0.1542 0.1510 0.136 Uiso 1 1 calc R . .
C27 C 0.6444(11) 0.2184(11) 0.1075(9) 0.112(4) Uani 1 1 d . . .
H27A H 0.6858 0.1620 0.0755 0.134 Uiso 1 1 calc R . .
C28 C 0.6730(8) 0.3208(10) 0.1364(9) 0.092(3) Uani 1 1 d . . .
H28A H 0.7384 0.3486 0.1291 0.110 Uiso 1 1 calc R . .
C29 C 0.6027(9) 0.3785(9) 0.1955(7) 0.089(3) Uani 1 1 d . . .
H29A H 0.6113 0.4535 0.2368 0.106 Uiso 1 1 calc R . .
C30 C 0.3669(9) 0.1179(8) -0.1518(8) 0.095(3) Uani 1 1 d . . .
H30A H 0.2940 0.1207 -0.1700 0.114 Uiso 1 1 calc R . .
C31 C 0.4456(10) 0.1437(7) -0.1895(7) 0.087(3) Uani 1 1 d . . .
H31A H 0.4374 0.1655 -0.2402 0.104 Uiso 1 1 calc R . .
C32 C 0.5362(8) 0.1118(8) -0.1601(8) 0.089(3) Uani 1 1 d . . .
H32A H 0.6008 0.1066 -0.1873 0.107 Uiso 1 1 calc R . .
C33 C 0.5056(11) 0.0640(8) -0.1071(8) 0.101(3) Uani 1 1 d . . .
H33A H 0.5481 0.0235 -0.0868 0.121 Uiso 1 1 calc R . .
C34 C 0.4032(11) 0.0706(8) -0.1003(8) 0.097(3) Uani 1 1 d . . .
H34A H 0.3609 0.0348 -0.0755 0.116 Uiso 1 1 calc R . .
Li1 Li 0.2030(17) 0.688(2) 0.5246(17) 0.145(9) Uani 1 1 d . A .
O3 O 0.1001(7) 0.6452(9) 0.4050(6) 0.158(4) Uani 1 1 d . . .
O4 O 0.3151(7) 0.7820(8) 0.5438(7) 0.151(4) Uani 1 1 d . . .
O5 O 0.1217(10) 0.7515(11) 0.6340(7) 0.196(5) Uani 1 1 d D . .
O6 O 0.2435(9) 0.5626(9) 0.5150(8) 0.170(4) Uani 1 1 d D . .
C35 C 0.3554(12) 0.7827(13) 0.4697(12) 0.209(9) Uani 1 1 d . . .
H35A H 0.3145 0.8161 0.4402 0.251 Uiso 1 1 calc R . .
H35B H 0.3616 0.7136 0.4178 0.251 Uiso 1 1 calc R . .
C36 C 0.4571(16) 0.8420(16) 0.5199(17) 0.232(8) Uani 1 1 d U . .
H36A H 0.5096 0.8083 0.4801 0.278 Uiso 1 1 calc R . .
H36B H 0.4578 0.9105 0.5282 0.278 Uiso 1 1 calc R . .
C37 C 0.4752(18) 0.8474(19) 0.6094(14) 0.248(11) Uani 1 1 d . . .
H37A H 0.5149 0.9123 0.6585 0.298 Uiso 1 1 calc R . .
H37B H 0.5132 0.7920 0.6051 0.298 Uiso 1 1 calc R . .
C38 C 0.3804(16) 0.8389(18) 0.6362(13) 0.232(11) Uani 1 1 d . . .
H38A H 0.3587 0.9060 0.6759 0.279 Uiso 1 1 calc R . .
H38B H 0.3819 0.8031 0.6745 0.279 Uiso 1 1 calc R . .
C39 C 0.0712(12) 0.7006(13) 0.3525(13) 0.180(6) Uani 1 1 d . . .
H39A H 0.0390 0.7603 0.3947 0.216 Uiso 1 1 calc R . .
H39B H 0.1313 0.7233 0.3340 0.216 Uiso 1 1 calc R . .
C40 C 0.0004(12) 0.6303(16) 0.2646(13) 0.209(9) Uani 1 1 d . . .
H40A H -0.0640 0.6580 0.2615 0.250 Uiso 1 1 calc R . .
H40B H 0.0292 0.6127 0.2039 0.250 Uiso 1 1 calc R . .
C41 C -0.0128(16) 0.5457(17) 0.2794(17) 0.245(10) Uani 1 1 d U . .
H41A H -0.0806 0.5435 0.2976 0.294 Uiso 1 1 calc R . .
H41B H -0.0131 0.4844 0.2152 0.294 Uiso 1 1 calc R . .
C42 C 0.0553(16) 0.5392(16) 0.3482(16) 0.232(8) Uani 1 1 d U . .
H42A H 0.1058 0.4934 0.3173 0.279 Uiso 1 1 calc R . .
H42B H 0.0214 0.5177 0.3889 0.279 Uiso 1 1 calc R . .
C43 C 0.098(3) 0.8587(16) 0.684(3) 0.24(2) Uani 0.58(2) 1 d PDU A 1
H43A H 0.1610 0.9047 0.7221 0.290 Uiso 0.58(2) 1 calc PR A 1
H43B H 0.0696 0.8763 0.6347 0.290 Uiso 0.58(2) 1 calc PR A 1
C44 C 0.029(4) 0.869(4) 0.748(3) 0.23(2) Uani 0.58(2) 1 d PD A 1
H44A H -0.0403 0.8427 0.7117 0.273 Uiso 0.58(2) 1 calc PR A 1
H44B H 0.0303 0.9406 0.7991 0.273 Uiso 0.58(2) 1 calc PR A 1
C45 C 0.065(6) 0.808(6) 0.794(6) 0.44(6) Uani 0.58(2) 1 d PDU A 1
H45A H 0.0079 0.7775 0.8098 0.532 Uiso 0.58(2) 1 calc PR A 1
H45B H 0.1141 0.8491 0.8549 0.532 Uiso 0.58(2) 1 calc PR A 1
C46 C 0.114(4) 0.728(3) 0.715(2) 0.197(18) Uani 0.58(2) 1 d P A 1
H46A H 0.1816 0.7246 0.7430 0.237 Uiso 0.58(2) 1 calc PR A 1
H46B H 0.0730 0.6622 0.6878 0.237 Uiso 0.58(2) 1 calc PR A 1
C43' C 0.015(3) 0.759(4) 0.637(3) 0.167(18) Uani 0.42(2) 1 d PU A 2
H43C H -0.0047 0.8194 0.6350 0.200 Uiso 0.42(2) 1 calc PR A 2
H43D H -0.0266 0.6981 0.5817 0.200 Uiso 0.42(2) 1 calc PR A 2
C44' C 0.008(4) 0.765(5) 0.720(4) 0.21(2) Uani 0.42(2) 1 d PDU A 2
H44C H 0.0055 0.6973 0.7144 0.257 Uiso 0.42(2) 1 calc PR A 2
H44D H -0.0545 0.7939 0.7439 0.257 Uiso 0.42(2) 1 calc PR A 2
C45' C 0.100(3) 0.832(4) 0.789(2) 0.140(18) Uani 0.42(2) 1 d PD A 2
H45C H 0.0838 0.9022 0.8263 0.169 Uiso 0.42(2) 1 calc PR A 2
H45D H 0.1225 0.8096 0.8365 0.169 Uiso 0.42(2) 1 calc PR A 2
C46' C 0.173(3) 0.827(4) 0.734(3) 0.155(15) Uani 0.42(2) 1 d PU A 2
H46C H 0.2344 0.8041 0.7540 0.186 Uiso 0.42(2) 1 calc PR A 2
H46D H 0.1916 0.8931 0.7385 0.186 Uiso 0.42(2) 1 calc PR A 2
C47 C 0.2208(15) 0.5074(17) 0.5591(15) 0.235(10) Uani 0.756(17) 1 d PD A 3
H47A H 0.1490 0.4785 0.5387 0.282 Uiso 0.756(17) 1 calc PR A 3
H47B H 0.2340 0.5500 0.6317 0.282 Uiso 0.756(17) 1 calc PR A 3
C48 C 0.2882(19) 0.4249(15) 0.5254(17) 0.213(12) Uani 0.756(17) 1 d PDU A 3
H48A H 0.3259 0.4254 0.5835 0.256 Uiso 0.756(17) 1 calc PR A 3
H48B H 0.2465 0.3588 0.4850 0.256 Uiso 0.756(17) 1 calc PR A 3
C49 C 0.3615(19) 0.4383(17) 0.4658(19) 0.226(12) Uani 0.756(17) 1 d PDU A 3
H49A H 0.4314 0.4326 0.4880 0.271 Uiso 0.756(17) 1 calc PR A 3
H49B H 0.3423 0.3904 0.3945 0.271 Uiso 0.756(17) 1 calc PR A 3
C50 C 0.3466(13) 0.5444(18) 0.4912(19) 0.224(12) Uani 0.756(17) 1 d PDU A 3
H50A H 0.3970 0.5924 0.5485 0.269 Uiso 0.756(17) 1 calc PR A 3
H50B H 0.3557 0.5546 0.4349 0.269 Uiso 0.756(17) 1 calc PR A 3
C47' C 0.2208(15) 0.5074(17) 0.5591(15) 0.235(10) Uani 0.244(17) 1 d PD A 4
H47C H 0.2008 0.5496 0.6245 0.282 Uiso 0.244(17) 1 calc PR A 4
H47D H 0.2774 0.4711 0.5658 0.282 Uiso 0.244(17) 1 calc PR A 4
C48' C 0.131(4) 0.435(4) 0.483(4) 1.0(2) Uani 0.244(17) 1 d PDU A 4
H48C H 0.1005 0.3890 0.5031 1.227 Uiso 0.244(17) 1 calc PR A 4
H48D H 0.0793 0.4706 0.4674 1.227 Uiso 0.244(17) 1 calc PR A 4
C49' C 0.194(8) 0.383(2) 0.401(3) 0.42(8) Uani 0.244(17) 1 d PDU A 4
H49C H 0.2370 0.3372 0.4115 0.501 Uiso 0.244(17) 1 calc PR A 4
H49D H 0.1516 0.3454 0.3351 0.501 Uiso 0.244(17) 1 calc PR A 4
C50' C 0.254(5) 0.478(3) 0.417(3) 0.18(3) Uani 0.244(17) 1 d PDU A 4
H50C H 0.3260 0.4680 0.4140 0.210 Uiso 0.244(17) 1 calc PR A 4
H50D H 0.2289 0.4936 0.3650 0.210 Uiso 0.244(17) 1 calc PR A 4
O7 O 0.238(2) 0.1706(16) 0.580(2) 0.308(15) Uani 0.60 1 d PD . .
C51 C 0.206(3) 0.131(3) 0.478(3) 0.230(17) Uani 0.60 1 d PD . .
H51A H 0.1325 0.1304 0.4614 0.276 Uiso 0.60 1 calc PR . .
H51B H 0.2434 0.1669 0.4508 0.276 Uiso 0.60 1 calc PR . .
C52 C 0.233(3) 0.032(3) 0.4455(19) 0.26(2) Uani 0.60 1 d PD . .
H52A H 0.3063 0.0316 0.4615 0.315 Uiso 0.60 1 calc PR . .
H52B H 0.2088 -0.0147 0.3748 0.315 Uiso 0.60 1 calc PR . .
C53 C 0.166(3) 0.015(2) 0.519(3) 0.36(3) Uani 0.60 1 d PD . .
H53A H 0.0925 0.0063 0.4959 0.427 Uiso 0.60 1 calc PR . .
H53B H 0.1832 -0.0437 0.5257 0.427 Uiso 0.60 1 calc PR . .
C54 C 0.190(3) 0.091(3) 0.594(2) 0.210(14) Uani 0.60 1 d PDU . .
H54A H 0.2378 0.0782 0.6384 0.252 Uiso 0.60 1 calc PR . .
H54B H 0.1299 0.1138 0.6260 0.252 Uiso 0.60 1 calc PR . .

loop_
_atom_site_aniso_label
_atom_site_aniso_U_11
_atom_site_aniso_U_22
_atom_site_aniso_U_33
_atom_site_aniso_U_23
_atom_site_aniso_U_13
_atom_site_aniso_U_12
Y1 0.0614(6) 0.0529(6) 0.0529(5) 0.0293(4) -0.0004(4) -0.0070(4)
Y2 0.0696(6) 0.0530(6) 0.0666(6) 0.0359(5) -0.0050(5) -0.0037(5)
O1 0.066(4) 0.070(4) 0.085(4) 0.046(3) -0.001(3) -0.012(3)
O2 0.068(3) 0.051(3) 0.046(3) 0.030(3) -0.012(3) -0.016(3)
C1 0.075(7) 0.069(7) 0.063(6) 0.033(6) -0.015(5) -0.022(6)
C2 0.075(6) 0.056(6) 0.057(6) 0.016(5) -0.006(5) -0.012(5)
C3 0.067(6) 0.058(7) 0.066(6) 0.030(5) 0.001(5) -0.014(5)
C4 0.058(6) 0.079(8) 0.083(7) 0.044(6) 0.014(5) 0.003(5)
C5 0.080(7) 0.071(7) 0.091(8) 0.045(6) -0.006(6) 0.004(6)
C6 0.067(6) 0.059(6) 0.073(6) 0.030(5) 0.002(5) -0.005(5)
C7 0.063(6) 0.062(6) 0.090(7) 0.045(5) 0.001(5) -0.010(5)
C8 0.076(6) 0.063(7) 0.097(8) 0.046(6) 0.022(6) -0.007(5)
C9 0.103(8) 0.100(9) 0.090(8) 0.054(7) 0.006(7) -0.029(7)
C10 0.127(10) 0.142(12) 0.103(9) 0.082(9) -0.010(7) -0.017(9)
C11 0.129(11) 0.145(13) 0.153(13) 0.114(11) 0.014(9) -0.003(10)
C12 0.138(11) 0.087(9) 0.125(11) 0.063(9) 0.023(9) 0.002(8)
C13 0.104(8) 0.071(8) 0.098(8) 0.045(6) 0.011(6) 0.000(6)
C14 0.064(7) 0.053(6) 0.132(10) 0.051(7) 0.018(7) -0.001(5)
C15 0.098(9) 0.068(8) 0.180(13) 0.053(8) 0.028(10) 0.002(7)
C16 0.084(11) 0.085(10) 0.216(17) 0.057(11) 0.037(13) 0.012(8)
C17 0.089(11) 0.107(13) 0.25(2) 0.112(14) 0.009(15) 0.004(10)
C18 0.124(12) 0.169(15) 0.144(13) 0.093(11) -0.017(12) -0.024(11)
C19 0.086(9) 0.161(12) 0.105(10) 0.064(9) -0.026(8) -0.022(8)
C20 0.084(8) 0.130(12) 0.047(6) 0.024(7) -0.006(6) -0.021(8)
C21 0.130(10) 0.069(8) 0.061(7) 0.012(5) 0.022(7) -0.033(8)
C22 0.113(10) 0.100(10) 0.069(7) 0.031(7) 0.027(6) 0.023(8)
C23 0.122(10) 0.083(9) 0.069(7) 0.042(6) 0.029(7) -0.001(7)
C24 0.118(10) 0.116(11) 0.058(7) 0.048(6) 0.025(7) 0.041(8)
C25 0.147(11) 0.101(10) 0.071(7) 0.062(7) -0.017(7) -0.031(9)
C26 0.153(12) 0.101(11) 0.114(10) 0.087(9) -0.027(9) -0.026(10)
C27 0.129(11) 0.098(11) 0.112(10) 0.062(8) -0.022(8) 0.030(9)
C28 0.075(7) 0.100(10) 0.107(9) 0.066(8) -0.028(7) -0.010(7)
C29 0.103(8) 0.091(9) 0.064(7) 0.045(6) -0.031(6) -0.023(8)
C30 0.086(8) 0.065(8) 0.097(9) 0.018(6) -0.011(7) -0.013(6)
C31 0.107(9) 0.065(7) 0.060(6) 0.015(5) -0.012(7) -0.002(7)
C32 0.084(8) 0.065(7) 0.091(8) 0.019(6) 0.014(6) -0.002(6)
C33 0.130(11) 0.061(7) 0.109(9) 0.043(7) 0.003(8) 0.018(7)
C34 0.132(11) 0.044(7) 0.108(9) 0.034(6) 0.012(8) -0.005(7)
Li1 0.119(16) 0.19(3) 0.124(18) 0.078(17) 0.014(14) 0.047(17)
O3 0.168(8) 0.181(10) 0.101(7) 0.064(7) -0.030(6) -0.011(7)
O4 0.149(8) 0.205(10) 0.069(6) 0.050(6) 0.001(6) -0.012(7)
O5 0.236(13) 0.254(14) 0.100(7) 0.077(9) 0.062(8) 0.094(11)
O6 0.177(9) 0.215(12) 0.145(9) 0.101(8) 0.057(7) 0.057(9)
C35 0.178(16) 0.24(2) 0.122(14) 0.027(12) 0.022(12) -0.077(14)
C36 0.207(12) 0.248(12) 0.229(12) 0.109(9) 0.050(9) -0.004(9)
C37 0.25(2) 0.33(3) 0.098(14) 0.067(15) -0.040(16) 0.04(2)
C38 0.21(2) 0.32(3) 0.090(14) 0.059(14) -0.017(15) -0.05(2)
C39 0.188(15) 0.182(17) 0.175(16) 0.101(15) -0.024(13) 0.029(13)
C40 0.166(13) 0.27(2) 0.188(16) 0.149(16) -0.107(12) -0.088(14)
C41 0.252(13) 0.246(13) 0.249(13) 0.145(10) -0.013(9) 0.026(9)
C42 0.241(12) 0.229(12) 0.234(12) 0.133(9) -0.020(8) 0.021(9)
C43 0.25(2) 0.24(2) 0.25(2) 0.130(13) 0.044(10) 0.032(10)
C44 0.27(4) 0.24(5) 0.17(4) 0.06(3) 0.14(3) 0.17(4)
C45 0.44(6) 0.45(6) 0.44(6) 0.22(3) 0.071(14) 0.050(12)
C46 0.34(5) 0.16(3) 0.15(3) 0.10(2) 0.10(3) 0.15(3)
C43' 0.15(2) 0.18(2) 0.16(2) 0.077(12) 0.022(10) 0.023(10)
C44' 0.21(3) 0.22(3) 0.21(3) 0.107(15) 0.038(11) 0.022(10)
C45' 0.13(3) 0.22(5) 0.046(17) 0.04(2) 0.011(18) 0.11(3)
C46' 0.155(17) 0.162(18) 0.147(17) 0.077(11) 0.018(10) 0.015(10)
C47 0.25(2) 0.29(3) 0.28(3) 0.21(2) 0.107(19) 0.09(2)
C48 0.231(15) 0.206(14) 0.208(14) 0.109(10) 0.009(9) 0.052(9)
C49 0.203(15) 0.217(15) 0.242(15) 0.098(10) 0.051(10) 0.026(9)
C50 0.207(15) 0.225(15) 0.236(15) 0.108(10) 0.045(9) 0.042(9)
C47' 0.25(2) 0.29(3) 0.28(3) 0.21(2) 0.107(19) 0.09(2)
C48' 1.0(2) 1.0(2) 1.0(2) 0.50(11) 0.16(4) 0.12(3)
C49' 0.42(8) 0.42(8) 0.42(8) 0.21(4) 0.065(16) 0.051(14)
C50' 0.18(3) 0.17(3) 0.17(3) 0.088(17) 0.032(11) 0.022(11)
O7 0.38(3) 0.29(3) 0.19(2) 0.11(2) -0.08(2) -0.09(3)
C51 0.38(5) 0.20(4) 0.14(3) 0.11(3) 0.01(3) 0.06(4)
C52 0.24(4) 0.19(4) 0.31(5) 0.08(4) 0.11(3) 0.03(3)
C53 0.30(5) 0.25(5) 0.29(5) -0.02(4) 0.05(4) -0.17(4)
C54 0.224(16) 0.203(16) 0.202(16) 0.104(11) 0.020(10) 0.015(10)

loop_
_atom_type_symbol
_atom_type_description
_atom_type_scat_dispersion_real
_atom_type_scat_dispersion_imag
_atom_type_scat_source
C C 0.0033 0.0016 'International Tables Vol C Tables 4.2.6.8 and 6.1.1.4'
H H 0.0000 0.0000 'International Tables Vol C Tables 4.2.6.8 and 6.1.1.4'
O O 0.0106 0.0060 'International Tables Vol C Tables 4.2.6.8 and 6.1.1.4'
Y Y -2.7962 3.5667 'International Tables Vol C Tables 4.2.6.8 and 6.1.1.4'
Li Li -0.0003 0.0001 'International Tables Vol C Tables 4.2.6.8 and 6.1.1.4'

loop_
_geom_angle_atom_site_label_1
_geom_angle_atom_site_label_2
_geom_angle_atom_site_label_3
_geom_angle
_geom_angle_site_symmetry_1
_geom_angle_site_symmetry_3
O2 Y1 O2 79.68(19) 2_665 .
O2 Y1 C2 105.4(2) 2_665 .
O2 Y1 C2 87.7(2) . .
O2 Y1 C3 133.7(2) 2_665 .
O2 Y1 C3 103.3(3) . .
C2 Y1 C3 30.7(2) . .
O2 Y1 C21 84.1(3) 2_665 .
O2 Y1 C21 125.7(4) . .
C2 Y1 C21 146.6(4) . .
C3 Y1 C21 124.5(4) . .
O2 Y1 C20 88.4(3) 2_665 .
O2 Y1 C20 98.0(3) . .
C2 Y1 C20 165.9(3) . .
C3 Y1 C20 135.3(3) . .
C21 Y1 C20 29.8(3) . .
O2 Y1 C22 108.4(3) 2_665 .
O2 Y1 C22 143.4(3) . .
C2 Y1 C22 122.1(3) . .
C3 Y1 C22 96.2(4) . .
C21 Y1 C22 28.5(3) . .
C20 Y1 C22 48.2(3) . .
O2 Y1 C24 117.5(3) 2_665 .
O2 Y1 C24 95.9(3) . .
C2 Y1 C24 137.0(4) . .
C3 Y1 C24 108.2(4) . .
C21 Y1 C24 48.7(3) . .
C20 Y1 C24 29.9(3) . .
C22 Y1 C24 48.1(3) . .
O2 Y1 C23 131.6(3) 2_665 .
O2 Y1 C23 121.4(3) . .
C2 Y1 C23 117.5(3) . .
C3 Y1 C23 86.8(3) . .
C21 Y1 C23 47.8(3) . .
C20 Y1 C23 48.7(3) . .
C22 Y1 C23 28.8(3) . .
C24 Y1 C23 29.5(3) . .
O2 Y1 C1 84.6(2) 2_665 .
O2 Y1 C1 105.4(3) . .
C2 Y1 C1 30.1(2) . .
C3 Y1 C1 49.7(3) . .
C21 Y1 C1 124.2(4) . .
C20 Y1 C1 153.9(4) . .
C22 Y1 C1 110.8(3) . .
C24 Y1 C1 152.0(4) . .
C23 Y1 C1 122.8(4) . .
O2 Y1 O1 149.17(19) 2_665 .
O2 Y1 O1 70.15(16) . .
C2 Y1 O1 68.1(3) . .
C3 Y1 O1 52.0(2) . .
C21 Y1 O1 118.6(3) . .
C20 Y1 O1 101.7(4) . .
C22 Y1 O1 99.7(3) . .
C24 Y1 O1 73.1(3) . .
C23 Y1 O1 72.6(3) . .
C1 Y1 O1 97.1(2) . .
O2 Y1 C4 124.6(2) 2_665 .
O2 Y1 C4 132.5(2) . .
C2 Y1 C4 49.0(3) . .
C3 Y1 C4 29.6(2) . .
C21 Y1 C4 99.0(4) . .
C20 Y1 C4 120.3(3) . .
C22 Y1 C4 73.1(3) . .
C24 Y1 C4 103.9(4) . .
C23 Y1 C4 75.4(3) . .
C1 Y1 C4 48.1(3) . .
O1 Y1 C4 75.1(2) . .
O2 Y2 O1 84.49(19) . .
O2 Y2 C31 95.1(3) . .
O1 Y2 C31 99.6(3) . .
O2 Y2 C29 86.3(3) . .
O1 Y2 C29 99.4(3) . .
C31 Y2 C29 161.0(4) . .
O2 Y2 C32 108.1(3) . .
O1 Y2 C32 127.3(3) . .
C31 Y2 C32 30.5(3) . .
C29 Y2 C32 131.5(4) . .
O2 Y2 C28 91.6(3) . .
O1 Y2 C28 129.2(4) . .
C31 Y2 C28 131.1(4) . .
C29 Y2 C28 29.9(3) . .
C32 Y2 C28 102.0(4) . .
O2 Y2 C30 112.8(3) . .
O1 Y2 C30 78.4(3) . .
C31 Y2 C30 29.4(3) . .
C29 Y2 C30 160.2(4) . .
C32 Y2 C30 49.3(3) . .
C28 Y2 C30 146.1(4) . .
O2 Y2 C25 110.9(3) . .
O1 Y2 C25 85.5(3) . .
C31 Y2 C25 153.9(4) . .
C29 Y2 C25 29.6(3) . .
C32 Y2 C25 130.9(4) . .
C28 Y2 C25 49.0(4) . .
C30 Y2 C25 131.3(4) . .
O2 Y2 C26 135.1(3) . .
O1 Y2 C26 102.8(4) . .
C31 Y2 C26 126.1(4) . .
C29 Y2 C26 48.9(3) . .
C32 Y2 C26 102.1(5) . .
C28 Y2 C26 49.4(3) . .
C30 Y2 C26 112.0(4) . .
C25 Y2 C26 29.1(3) . .
O2 Y2 C27 120.4(4) . .
O1 Y2 C27 132.2(4) . .
C31 Y2 C27 116.0(4) . .
C29 Y2 C27 49.0(4) . .
C32 Y2 C27 85.9(4) . .
C28 Y2 C27 29.6(3) . .
C30 Y2 C27 118.8(4) . .
C25 Y2 C27 48.7(4) . .
C26 Y2 C27 30.2(3) . .
O2 Y2 C34 141.3(3) . .
O1 Y2 C34 89.0(3) . .
C31 Y2 C34 48.5(3) . .
C29 Y2 C34 132.4(4) . .
C32 Y2 C34 49.2(3) . .
C28 Y2 C34 121.0(4) . .
C30 Y2 C34 28.9(3) . .
C25 Y2 C34 106.5(4) . .
C26 Y2 C34 83.5(4) . .
C27 Y2 C34 91.7(4) . .
O2 Y2 C33 137.8(3) . .
O1 Y2 C33 117.9(3) . .
C31 Y2 C33 48.6(3) . .
C29 Y2 C33 120.8(4) . .
C32 Y2 C33 29.7(3) . .
C28 Y2 C33 98.3(4) . .
C30 Y2 C33 47.7(3) . .
C25 Y2 C33 106.4(4) . .
C26 Y2 C33 77.6(4) . .
C27 Y2 C33 72.3(4) . .
C34 Y2 C33 28.9(3) . .
C6 O1 Y2 140.9(5) . .
C6 O1 Y1 94.8(5) . .
Y2 O1 Y1 93.33(17) . .
Y2 O2 Y1 147.8(3) . 2_665
Y2 O2 Y1 111.79(19) . .
Y1 O2 Y1 100.32(19) 2_665 .
C5 C1 C2 107.3(9) . .
C5 C1 Y1 78.3(5) . .
C2 C1 Y1 70.4(5) . .
C5 C1 H1A 125.8 . .
C2 C1 H1A 125.8 . .
Y1 C1 H1A 125.8 . .
C3 C2 C1 108.2(9) . .
C3 C2 Y1 75.4(4) . .
C1 C2 Y1 79.5(5) . .
C3 C2 H2A 124.8 . .
C1 C2 H2A 124.8 . .
Y1 C2 H2A 124.8 . .
C4 C3 C2 107.5(9) . .
C4 C3 C6 125.5(9) . .
C2 C3 C6 123.9(10) . .
C4 C3 Y1 80.7(5) . .
C2 C3 Y1 73.9(4) . .
C6 C3 Y1 96.2(5) . .
C5 C4 C3 107.9(9) . .
C5 C4 Y1 76.6(5) . .
C3 C4 Y1 69.7(4) . .
C5 C4 H4A 125.8 . .
C3 C4 H4A 125.8 . .
Y1 C4 H4A 125.8 . .
C1 C5 C4 109.0(10) . .
C1 C5 Y1 72.9(5) . .
C4 C5 Y1 74.7(5) . .
C1 C5 H5A 125.2 . .
C4 C5 H5A 125.2 . .
Y1 C5 H5A 125.2 . .
O1 C6 C7 123.6(8) . .
O1 C6 C3 113.2(7) . .
C7 C6 C3 123.1(8) . .
C6 C7 C8 122.8(8) . .
C6 C7 C14 118.3(8) . .
C8 C7 C14 118.9(7) . .
C9 C8 C13 115.9(9) . .
C9 C8 C7 124.3(8) . .
C13 C8 C7 119.7(9) . .
C8 C9 C10 120.9(10) . .
C8 C9 H9A 119.5 . .
C10 C9 H9A 119.5 . .
C11 C10 C9 120.2(11) . .
C11 C10 H10A 119.9 . .
C9 C10 H10A 119.9 . .
C12 C11 C10 120.0(12) . .
C12 C11 H11A 120.0 . .
C10 C11 H11A 120.0 . .
C11 C12 C13 120.8(12) . .
C11 C12 H12A 119.6 . .
C13 C12 H12A 119.6 . .
C12 C13 C8 122.1(11) . .
C12 C13 H13A 119.0 . .
C8 C13 H13A 119.0 . .
C19 C14 C15 116.9(11) . .
C19 C14 C7 120.4(10) . .
C15 C14 C7 122.5(12) . .
C14 C15 C16 123.2(14) . .
C14 C15 H15A 118.4 . .
C16 C15 H15A 118.4 . .
C17 C16 C15 116.4(16) . .
C17 C16 H16A 121.8 . .
C15 C16 H16A 121.8 . .
C18 C17 C16 121.7(17) . .
C18 C17 H17A 119.1 . .
C16 C17 H17A 119.1 . .
C17 C18 C19 120.6(15) . .
C17 C18 H18A 119.7 . .
C19 C18 H18A 119.7 . .
C14 C19 C18 121.0(13) . .
C14 C19 H19A 119.5 . .
C18 C19 H19A 119.5 . .
C21 C20 C24 106.1(10) . .
C21 C20 Y1 74.4(6) . .
C24 C20 Y1 75.3(5) . .
C21 C20 H20A 126.2 . .
C24 C20 H20A 126.2 . .
Y1 C20 H20A 126.2 . .
C22 C21 C20 109.0(11) . .
C22 C21 Y1 76.5(6) . .
C20 C21 Y1 75.8(7) . .
C22 C21 H21A 124.8 . .
C20 C21 H21A 124.8 . .
Y1 C21 H21A 124.8 . .
C21 C22 C23 109.7(12) . .
C21 C22 Y1 74.9(6) . .
C23 C22 Y1 75.9(6) . .
C21 C22 H22A 124.7 . .
C23 C22 H22A 124.7 . .
Y1 C22 H22A 124.7 . .
C22 C23 C24 108.1(10) . .
C22 C23 Y1 75.4(6) . .
C24 C23 Y1 75.2(6) . .
C22 C23 H23A 125.4 . .
C24 C23 H23A 125.4 . .
Y1 C23 H23A 125.4 . .
C23 C24 C20 107.1(10) . .
C23 C24 Y1 75.3(5) . .
C20 C24 Y1 74.8(5) . .
C23 C24 H24A 125.8 . .
C20 C24 H24A 125.8 . .
Y1 C24 H24A 125.8 . .
C26 C25 C29 109.2(12) . .
C26 C25 Y2 75.7(6) . .
C29 C25 Y2 74.2(5) . .
C26 C25 H25A 125.0 . .
C29 C25 H25A 125.0 . .
Y2 C25 H25A 125.0 . .
C25 C26 C27 107.4(11) . .
C25 C26 Y2 75.2(6) . .
C27 C26 Y2 75.3(6) . .
C25 C26 H26A 125.6 . .
C27 C26 H26A 125.6 . .
Y2 C26 H26A 125.6 . .
C28 C27 C26 107.6(12) . .
C28 C27 Y2 74.4(6) . .
C26 C27 Y2 74.5(6) . .
C28 C27 H27A 125.7 . .
C26 C27 H27A 125.7 . .
Y2 C27 H27A 125.7 . .
C27 C28 C29 107.5(11) . .
C27 C28 Y2 76.0(6) . .
C29 C28 Y2 74.3(5) . .
C27 C28 H28A 125.6 . .
C29 C28 H28A 125.6 . .
Y2 C28 H28A 125.6 . .
C25 C29 C28 108.3(11) . .
C25 C29 Y2 76.1(5) . .
C28 C29 Y2 75.8(5) . .
C25 C29 H29A 125.1 . .
C28 C29 H29A 125.1 . .
Y2 C29 H29A 125.1 . .
C34 C30 C31 109.4(11) . .
C34 C30 Y2 76.6(6) . .
C31 C30 Y2 74.3(5) . .
C34 C30 H30A 124.8 . .
C31 C30 H30A 124.8 . .
Y2 C30 H30A 124.8 . .
C30 C31 C32 107.9(10) . .
C30 C31 Y2 76.3(6) . .
C32 C31 Y2 75.0(5) . .
C30 C31 H31A 125.3 . .
C32 C31 H31A 125.3 . .
Y2 C31 H31A 125.3 . .
C33 C32 C31 105.3(10) . .
C33 C32 Y2 77.2(6) . .
C31 C32 Y2 74.5(6) . .
C33 C32 H32A 126.3 . .
C31 C32 H32A 126.3 . .
Y2 C32 H32A 126.3 . .
C34 C33 C32 109.5(11) . .
C34 C33 Y2 75.2(6) . .
C32 C33 Y2 73.0(6) . .
C34 C33 H33A 125.0 . .
C32 C33 H33A 125.0 . .
Y2 C33 H33A 125.0 . .
C30 C34 C33 107.8(11) . .
C30 C34 Y2 74.4(6) . .
C33 C34 Y2 75.8(6) . .
C30 C34 H34A 125.5 . .
C33 C34 H34A 125.5 . .
Y2 C34 H34A 125.5 . .
O4 Li1 O6 113.1(12) . .
O4 Li1 O3 115.9(13) . .
O6 Li1 O3 105.3(14) . .
O4 Li1 O5 110.1(15) . .
O6 Li1 O5 109.4(14) . .
O3 Li1 O5 102.4(11) . .
C42 O3 C39 111.1(12) . .
C42 O3 Li1 118.8(15) . .
C39 O3 Li1 129.4(14) . .
C35 O4 C38 112.1(12) . .
C35 O4 Li1 123.6(11) . .
C38 O4 Li1 122.3(12) . .
C43' O5 C46 82(2) . .
C43' O5 C46' 106(3) . .
C46 O5 C46' 62.9(19) . .
C43' O5 C43 67(2) . .
C46 O5 C43 99(2) . .
C46' O5 C43 58(2) . .
C43' O5 Li1 133(2) . .
C46 O5 Li1 127.8(18) . .
C46' O5 Li1 119(2) . .
C43 O5 Li1 127(2) . .
C47 O6 C50 106.4(11) . .
C47 O6 C50' 98(2) . .
C50 O6 C50' 62(2) . .
C47 O6 Li1 134.4(12) . .
C50 O6 Li1 113.7(14) . .
C50' O6 Li1 119(3) . .
O4 C35 C36 102.7(15) . .
O4 C35 H35A 111.2 . .
C36 C35 H35A 111.2 . .
O4 C35 H35B 111.2 . .
C36 C35 H35B 111.2 . .
H35A C35 H35B 109.1 . .
C37 C36 C35 107.5(18) . .
C37 C36 H36A 110.2 . .
C35 C36 H36A 110.2 . .
C37 C36 H36B 110.2 . .
C35 C36 H36B 110.2 . .
H36A C36 H36B 108.5 . .
C36 C37 C38 106(2) . .
C36 C37 H37A 110.4 . .
C38 C37 H37A 110.4 . .
C36 C37 H37B 110.4 . .
C38 C37 H37B 110.4 . .
H37A C37 H37B 108.6 . .
C37 C38 O4 103.7(15) . .
C37 C38 H38A 111.0 . .
O4 C38 H38A 111.0 . .
C37 C38 H38B 111.0 . .
O4 C38 H38B 111.0 . .
H38A C38 H38B 109.0 . .
C40 C39 O3 106.3(14) . .
C40 C39 H39A 110.5 . .
O3 C39 H39A 110.5 . .
C40 C39 H39B 110.5 . .
O3 C39 H39B 110.5 . .
H39A C39 H39B 108.7 . .
C41 C40 C39 101.6(14) . .
C41 C40 H40A 111.4 . .
C39 C40 H40A 111.4 . .
C41 C40 H40B 111.4 . .
C39 C40 H40B 111.4 . .
H40A C40 H40B 109.3 . .
C42 C41 C40 119(2) . .
C42 C41 H41A 107.5 . .
C40 C41 H41A 107.5 . .
C42 C41 H41B 107.5 . .
C40 C41 H41B 107.5 . .
H41A C41 H41B 107.0 . .
C41 C42 O3 98.8(17) . .
C41 C42 H42A 112.0 . .
O3 C42 H42A 112.0 . .
C41 C42 H42B 112.0 . .
O3 C42 H42B 112.0 . .
H42A C42 H42B 109.7 . .
C44 C43 O5 109(2) . .
C44 C43 H43A 109.9 . .
O5 C43 H43A 109.9 . .
C44 C43 H43B 109.9 . .
O5 C43 H43B 109.9 . .
H43A C43 H43B 108.3 . .
C43 C44 C45 104(2) . .
C43 C44 H44A 111.0 . .
C45 C44 H44A 111.0 . .
C43 C44 H44B 111.0 . .
C45 C44 H44B 111.0 . .
H44A C44 H44B 109.0 . .
C44 C45 C46 102(4) . .
C44 C45 H45A 111.3 . .
C46 C45 H45A 111.3 . .
C44 C45 H45B 111.3 . .
C46 C45 H45B 111.3 . .
H45A C45 H45B 109.2 . .
O5 C46 C45 111(3) . .
O5 C46 H46A 109.4 . .
C45 C46 H46A 109.4 . .
O5 C46 H46B 109.4 . .
C45 C46 H46B 109.4 . .
H46A C46 H46B 108.0 . .
C44' C43' O5 101(4) . .
C44' C43' H43C 111.6 . .
O5 C43' H43C 111.6 . .
C44' C43' H43D 111.6 . .
O5 C43' H43D 111.6 . .
H43C C43' H43D 109.4 . .
C43' C44' C45' 106(4) . .
C43' C44' H44C 110.6 . .
C45' C44' H44C 110.6 . .
C43' C44' H44D 110.6 . .
C45' C44' H44D 110.6 . .
H44C C44' H44D 108.7 . .
C46' C45' C44' 108(3) . .
C46' C45' H45C 110.1 . .
C44' C45' H45C 110.1 . .
C46' C45' H45D 110.1 . .
C44' C45' H45D 110.1 . .
H45C C45' H45D 108.4 . .
C45' C46' O5 101(3) . .
C45' C46' H46C 111.6 . .
O5 C46' H46C 111.6 . .
C45' C46' H46D 111.6 . .
O5 C46' H46D 111.6 . .
H46C C46' H46D 109.4 . .
O6 C47 C48 105.7(12) . .
O6 C47 H47A 110.6 . .
C48 C47 H47A 110.6 . .
O6 C47 H47B 110.6 . .
C48 C47 H47B 110.6 . .
H47A C47 H47B 108.7 . .
C49 C48 C47 111.2(16) . .
C49 C48 H48A 109.4 . .
C47 C48 H48A 109.4 . .
C49 C48 H48B 109.4 . .
C47 C48 H48B 109.4 . .
H48A C48 H48B 108.0 . .
C50 C49 C48 98.0(17) . .
C50 C49 H49A 112.2 . .
C48 C49 H49A 112.2 . .
C50 C49 H49B 112.2 . .
C48 C49 H49B 112.2 . .
H49A C49 H49B 109.8 . .
O6 C50 C49 108.8(16) . .
O6 C50 H50A 109.9 . .
C49 C50 H50A 109.9 . .
O6 C50 H50B 109.9 . .
C49 C50 H50B 109.9 . .
H50A C50 H50B 108.3 . .
C49' C48' H48C 112.7 . .
C49' C48' H48D 112.7 . .
H48C C48' H48D 110.2 . .
C50' C49' C48' 96.3(13) . .
C50' C49' H49C 112.5 . .
C48' C49' H49C 112.5 . .
C50' C49' H49D 112.5 . .
C48' C49' H49D 112.5 . .
H49C C49' H49D 110.0 . .
O6 C50' C49' 109.1(15) . .
O6 C50' H50C 109.9 . .
C49' C50' H50C 109.9 . .
O6 C50' H50D 109.9 . .
C49' C50' H50D 109.9 . .
H50C C50' H50D 108.3 . .
C51 O7 C54 100.3(16) . .
C52 C51 O7 98(2) . .
C52 C51 H51A 112.2 . .
O7 C51 H51A 112.2 . .
C52 C51 H51B 112.2 . .
O7 C51 H51B 112.2 . .
H51A C51 H51B 109.8 . .
C51 C52 C53 92.4(19) . .
C51 C52 H52A 113.2 . .
C53 C52 H52A 113.2 . .
C51 C52 H52B 113.2 . .
C53 C52 H52B 113.2 . .
H52A C52 H52B 110.6 . .
C54 C53 C52 101.6(19) . .
C54 C53 H53A 111.4 . .
C52 C53 H53A 111.4 . .
C54 C53 H53B 111.4 . .
C52 C53 H53B 111.4 . .
H53A C53 H53B 109.3 . .
C53 C54 O7 112.5(17) . .
C53 C54 H54A 109.1 . .
O7 C54 H54A 109.1 . .
C53 C54 H54B 109.1 . .
O7 C54 H54B 109.1 . .
H54A C54 H54B 107.8 . .

loop_
_geom_bond_atom_site_label_1
_geom_bond_atom_site_label_2
_geom_bond_distance
_geom_bond_site_symmetry_2
Y1 O2 2.199(4) 2_665
Y1 O2 2.220(5) .
Y1 C2 2.632(7) .
Y1 C3 2.652(7) .
Y1 C21 2.708(10) .
Y1 C20 2.726(9) .
Y1 C22 2.727(10) .
Y1 C24 2.731(9) .
Y1 C23 2.733(9) .
Y1 C1 2.748(8) .
Y1 O1 2.769(5) .
Y1 C4 2.790(8) .
Y2 O2 2.147(4) .
Y2 O1 2.170(6) .
Y2 C31 2.688(9) .
Y2 C29 2.690(8) .
Y2 C32 2.694(10) .
Y2 C28 2.709(9) .
Y2 C30 2.713(9) .
Y2 C25 2.713(9) .
Y2 C26 2.719(10) .
Y2 C27 2.729(10) .
Y2 C34 2.739(9) .
Y2 C33 2.746(10) .
O1 C6 1.351(9) .
O2 Y1 2.199(4) 2_665
C1 C5 1.383(12) .
C1 C2 1.403(11) .
C1 H1A 0.9800 .
C2 C3 1.401(11) .
C2 H2A 0.9800 .
C3 C4 1.395(11) .
C3 C6 1.497(11) .
C4 C5 1.392(11) .
C4 H4A 0.9800 .
C5 H5A 0.9800 .
C6 C7 1.364(10) .
C7 C8 1.469(11) .
C7 C14 1.517(12) .
C8 C9 1.380(12) .
C8 C13 1.408(12) .
C9 C10 1.397(13) .
C9 H9A 0.9300 .
C10 C11 1.378(14) .
C10 H10A 0.9300 .
C11 C12 1.323(14) .
C11 H11A 0.9300 .
C12 C13 1.374(13) .
C12 H12A 0.9300 .
C13 H13A 0.9300 .
C14 C19 1.360(13) .
C14 C15 1.362(13) .
C15 C16 1.410(16) .
C15 H15A 0.9300 .
C16 C17 1.355(17) .
C16 H16A 0.9300 .
C17 C18 1.336(17) .
C17 H17A 0.9300 .
C18 C19 1.381(15) .
C18 H18A 0.9300 .
C19 H19A 0.9300 .
C20 C21 1.397(14) .
C20 C24 1.407(13) .
C20 H20A 0.9800 .
C21 C22 1.339(12) .
C21 H21A 0.9800 .
C22 C23 1.356(13) .
C22 H22A 0.9800 .
C23 C24 1.393(13) .
C23 H23A 0.9800 .
C24 H24A 0.9800 .
C25 C26 1.365(15) .
C25 C29 1.382(12) .
C25 H25A 0.9800 .
C26 C27 1.420(15) .
C26 H26A 0.9800 .
C27 C28 1.391(14) .
C27 H27A 0.9800 .
C28 C29 1.394(13) .
C28 H28A 0.9800 .
C29 H29A 0.9800 .
C30 C34 1.363(13) .
C30 C31 1.369(12) .
C30 H30A 0.9800 .
C31 C32 1.418(13) .
C31 H31A 0.9800 .
C32 C33 1.397(13) .
C32 H32A 0.9800 .
C33 C34 1.371(13) .
C33 H33A 0.9800 .
C34 H34A 0.9800 .
Li1 O4 1.88(3) .
Li1 O6 1.92(3) .
Li1 O3 1.96(2) .
Li1 O5 1.96(2) .
O3 C42 1.442(19) .
O3 C39 1.452(15) .
O4 C35 1.317(14) .
O4 C38 1.404(17) .
O5 C43' 1.42(4) .
O5 C46 1.45(3) .
O5 C46' 1.46(4) .
O5 C43 1.473(10) .
O6 C47 1.343(16) .
O6 C50 1.452(9) .
O6 C50' 1.454(10) .
C35 C36 1.47(2) .
C35 H35A 0.9700 .
C35 H35B 0.9700 .
C36 C37 1.33(2) .
C36 H36A 0.9700 .
C36 H36B 0.9700 .
C37 C38 1.38(2) .
C37 H37A 0.9700 .
C37 H37B 0.9700 .
C38 H38A 0.9700 .
C38 H38B 0.9700 .
C39 C40 1.431(17) .
C39 H39A 0.9700 .
C39 H39B 0.9700 .
C40 C41 1.40(2) .
C40 H40A 0.9700 .
C40 H40B 0.9700 .
C41 C42 1.36(2) .
C41 H41A 0.9700 .
C41 H41B 0.9700 .
C42 H42A 0.9700 .
C42 H42B 0.9700 .
C43 C44 1.38(4) .
C43 H43A 0.9700 .
C43 H43B 0.9700 .
C44 C45 1.471(10) .
C44 H44A 0.9700 .
C44 H44B 0.9700 .
C45 C46 1.47(8) .
C45 H45A 0.9700 .
C45 H45B 0.9700 .
C46 H46A 0.9700 .
C46 H46B 0.9700 .
C43' C44' 1.26(5) .
C43' H43C 0.9700 .
C43' H43D 0.9700 .
C44' C45' 1.472(11) .
C44' H44C 0.9700 .
C44' H44D 0.9700 .
C45' C46' 1.34(4) .
C45' H45C 0.9700 .
C45' H45D 0.9700 .
C46' H46C 0.9700 .
C46' H46D 0.9700 .
C47 C48 1.478(10) .
C47 H47A 0.9700 .
C47 H47B 0.9700 .
C48 C49 1.474(10) .
C48 H48A 0.9700 .
C48 H48B 0.9700 .
C49 C50 1.472(10) .
C49 H49A 0.9700 .
C49 H49B 0.9700 .
C50 H50A 0.9700 .
C50 H50B 0.9700 .
C48' C49' 1.497(10) .
C48' H48C 0.9700 .
C48' H48D 0.9700 .
C49' C50' 1.494(10) .
C49' H49C 0.9700 .
C49' H49D 0.9700 .
C50' H50C 0.9700 .
C50' H50D 0.9700 .
O7 C51 1.39(3) .
O7 C54 1.44(3) .
C51 C52 1.39(4) .
C51 H51A 0.9700 .
C51 H51B 0.9700 .
C52 C53 1.63(4) .
C52 H52A 0.9700 .
C52 H52B 0.9700 .
C53 C54 1.15(3) .
C53 H53A 0.9700 .
C53 H53B 0.9700 .
C54 H54A 0.9700 .
C54 H54B 0.9700 .
